data_4301241
loop_
_publ_author_name
'Stanislav Groysman'
'R. H. Holm'

_publ_section_title
;
A Series of Mononuclear Quasi-Two-Coordinate Copper(I) Complexes Employing
a Sterically Demanding Thiolate Ligand
;
_journal_name_full 'Inorganic Chemistry'
_journal_page_first 621
_journal_page_last 627
_journal_paper_doi 10.1021/ic801836k
_journal_volume 48
_journal_year 2009
_chemical_formula_sum 'C54 H64 Cu P S'
_chemical_formula_weight 839.62
_chemical_name_systematic
; 
 ? 
;
_space_group_IT_number 14
_symmetry_cell_setting monoclinic
_symmetry_space_group_name_Hall '-P 2yn'
_symmetry_space_group_name_H-M 'P 1 21/n 1'
_atom_sites_solution_hydrogens geom
_atom_sites_solution_primary direct
_atom_sites_solution_secondary difmap
_audit_creation_method SHELXL-97
_cell_angle_alpha 90.00
_cell_angle_beta 108.9560(10)
_cell_angle_gamma 90.00
_cell_formula_units_Z 4
_cell_length_a 17.6153(12)
_cell_length_b 14.4626(11)
_cell_length_c 19.9314(15)
_cell_measurement_reflns_used 3008
_cell_measurement_temperature 193(2)
_cell_measurement_theta_max 20.075
_cell_measurement_theta_min 2.346
_cell_volume 4802.4(6)
_computing_cell_refinement 'SMART (Bruker, 2001)'
_computing_data_collection 'SMART (Bruker, 2001)'
_computing_data_reduction 'SAINT (Bruker, 2003)'
_computing_molecular_graphics 'SHELXTL (Bruker, 2000)'
_computing_publication_material 'SHELXTL (Bruker, 2000)'
_computing_structure_refinement 'SHELXL-97 (Sheldrick, 1997)'
_computing_structure_solution 'SHELXS-97 (Sheldrick, 1990)'
_diffrn_ambient_temperature 193(2)
_diffrn_measured_fraction_theta_full 1.000
_diffrn_measured_fraction_theta_max 1.000
_diffrn_measurement_device_type 'Bruker Smart APEX CCD'
_diffrn_radiation_monochromator graphite
_diffrn_radiation_source 'fine-focus sealed tube'
_diffrn_radiation_type MoK\a
_diffrn_radiation_wavelength 0.71073
_diffrn_reflns_av_R_equivalents 0.0645
_diffrn_reflns_av_sigmaI/netI 0.0729
_diffrn_reflns_limit_h_max 15
_diffrn_reflns_limit_h_min -20
_diffrn_reflns_limit_k_max 17
_diffrn_reflns_limit_k_min -14
_diffrn_reflns_limit_l_max 23
_diffrn_reflns_limit_l_min -22
_diffrn_reflns_number 26884
_diffrn_reflns_theta_full 25.00
_diffrn_reflns_theta_max 25.00
_diffrn_reflns_theta_min 1.77
_exptl_absorpt_coefficient_mu 0.565
_exptl_absorpt_correction_T_max 0.9723
_exptl_absorpt_correction_T_min 0.8954
_exptl_absorpt_correction_type multi-scan
_exptl_absorpt_process_details 'SADABS (Sheldrick, 2002)'
_exptl_crystal_colour colorless
_exptl_crystal_density_diffrn 1.161
_exptl_crystal_density_method 'not measured'
_exptl_crystal_description plates
_exptl_crystal_F_000 1792
_exptl_crystal_size_max 0.20
_exptl_crystal_size_mid 0.15
_exptl_crystal_size_min 0.05
_refine_diff_density_max 0.603
_refine_diff_density_min -0.361
_refine_diff_density_rms 0.060
_refine_ls_extinction_method none
_refine_ls_goodness_of_fit_ref 1.021
_refine_ls_hydrogen_treatment constr
_refine_ls_matrix_type full
_refine_ls_number_parameters 526
_refine_ls_number_reflns 8454
_refine_ls_number_restraints 0
_refine_ls_restrained_S_all 1.021
_refine_ls_R_factor_all 0.0973
_refine_ls_R_factor_gt 0.0569
_refine_ls_shift/su_max 0.005
_refine_ls_shift/su_mean 0.000
_refine_ls_structure_factor_coef Fsqd
_refine_ls_weighting_details 'calc w=1/[\s^2^(Fo^2^)+(0.0598P)^2^+0.5136P] where P=(Fo^2^+2Fc^2^)/3'
_refine_ls_weighting_scheme calc
_refine_ls_wR_factor_gt 0.1231
_refine_ls_wR_factor_ref 0.1426
_reflns_number_gt 5406
_reflns_number_total 8454
_reflns_threshold_expression >2sigma(I)
_cod_data_source_file ic801836k_si_002_1.cif
_cod_data_source_block 1
_cod_original_sg_symbol_H-M 'P 21/n'
_cod_database_code 4301241

loop_
_symmetry_equiv_pos_as_xyz
'x, y, z'
'-x+1/2, y+1/2, -z+1/2'
'-x, -y, -z'
'x-1/2, -y-1/2, z-1/2'

loop_
_atom_site_label
_atom_site_type_symbol
_atom_site_fract_x
_atom_site_fract_y
_atom_site_fract_z
_atom_site_U_iso_or_equiv
_atom_site_adp_type
_atom_site_occupancy
_atom_site_symmetry_multiplicity
_atom_site_calc_flag
_atom_site_refinement_flags
_atom_site_disorder_assembly
_atom_site_disorder_group
Cu1 Cu 0.97836(3) 0.75794(3) 0.23557(2) 0.03967(16) Uani 1 1 d . . .
S1 S 0.94617(6) 0.61218(7) 0.24048(5) 0.0408(3) Uani 1 1 d . . .
P1 P 0.94615(6) 0.88879(7) 0.27685(5) 0.0360(2) Uani 1 1 d . . .
C46 C 1.0164(2) 0.9864(3) 0.30045(19) 0.0383(9) Uani 1 1 d . . .
C17 C 1.0238(2) 0.4570(3) 0.21610(18) 0.0351(8) Uani 1 1 d . . .
C1 C 1.0165(2) 0.7528(3) 0.11939(18) 0.0371(9) Uani 1 1 d . . .
C18 C 1.01730(19) 0.5537(3) 0.21129(17) 0.0332(8) Uani 1 1 d . . .
C19 C 0.9749(2) 0.3995(2) 0.24902(19) 0.0367(9) Uani 1 1 d . . .
C6 C 1.0907(2) 0.8969(3) 0.1574(2) 0.0402(9) Uani 1 1 d . . .
C39 C 0.9273(2) 0.8675(3) 0.36065(18) 0.0392(9) Uani 1 1 d . . .
C9 C 1.1291(2) 0.7577(3) 0.22967(19) 0.0387(9) Uani 1 1 d . . .
C40 C 0.8531(2) 0.9393(3) 0.21895(19) 0.0376(9) Uani 1 1 d . . .
C27 C 0.9957(2) 0.3958(3) 0.3230(2) 0.0397(9) Uani 1 1 d . . .
C13 C 1.0685(2) 0.6036(3) 0.18299(17) 0.0353(9) Uani 1 1 d . . .
C5 C 1.0288(2) 0.8466(3) 0.10961(19) 0.0414(9) Uani 1 1 d . . .
H5 H 0.9939 0.8772 0.0691 0.050 Uiso 1 1 calc R . .
C16 C 1.0810(2) 0.4123(3) 0.19256(19) 0.0420(9) Uani 1 1 d . . .
H16 H 1.0860 0.3469 0.1964 0.050 Uiso 1 1 calc R . .
C7 C 1.1386(2) 0.8509(3) 0.2173(2) 0.0450(10) Uani 1 1 d . . .
H7 H 1.1796 0.8846 0.2514 0.054 Uiso 1 1 calc R . .
C2 C 0.9536(2) 0.6980(3) 0.06304(19) 0.0493(11) Uani 1 1 d . . .
H2 H 0.9460 0.6379 0.0848 0.059 Uiso 1 1 calc R . .
C51 C 0.9974(2) 1.0753(3) 0.2745(2) 0.0476(10) Uani 1 1 d . . .
H51 H 0.9451 1.0887 0.2431 0.057 Uiso 1 1 calc R . .
C52 C 1.1874(2) 0.7094(3) 0.2945(2) 0.0526(11) Uani 1 1 d . . .
H52 H 1.1757 0.6421 0.2853 0.063 Uiso 1 1 calc R . .
C20 C 0.9103(2) 0.3461(3) 0.2067(2) 0.0439(10) Uani 1 1 d . . .
C8 C 1.0687(2) 0.7066(3) 0.17943(18) 0.0348(9) Uani 1 1 d . . .
C37 C 0.9116(2) 0.9194(3) 0.4699(2) 0.0513(11) Uani 1 1 d . . .
H37 H 0.9121 0.9682 0.5020 0.062 Uiso 1 1 calc R . .
C28 C 1.0671(2) 0.4509(3) 0.37093(19) 0.0462(10) Uani 1 1 d . . .
H28 H 1.0831 0.4970 0.3405 0.055 Uiso 1 1 calc R . .
C15 C 1.1307(2) 0.4619(3) 0.1637(2) 0.0479(10) Uani 1 1 d . . .
H15 H 1.1687 0.4307 0.1473 0.058 Uiso 1 1 calc R . .
C14 C 1.1241(2) 0.5561(3) 0.1592(2) 0.0453(10) Uani 1 1 d . . .
H14 H 1.1580 0.5900 0.1395 0.054 Uiso 1 1 calc R . .
C12 C 1.0367(3) 1.0547(3) 0.1060(2) 0.0614(12) Uani 1 1 d . . .
H12A H 1.0121 1.0329 0.0572 0.092 Uiso 1 1 calc R . .
H12B H 1.0531 1.1193 0.1055 0.092 Uiso 1 1 calc R . .
H12C H 0.9977 1.0498 0.1315 0.092 Uiso 1 1 calc R . .
C26 C 0.9536(2) 0.3368(3) 0.3536(2) 0.0502(11) Uani 1 1 d . . .
H26 H 0.9684 0.3340 0.4039 0.060 Uiso 1 1 calc R . .
C50 C 1.0547(3) 1.1449(3) 0.2944(2) 0.0569(11) Uani 1 1 d . . .
H50 H 1.0414 1.2058 0.2766 0.068 Uiso 1 1 calc R . .
C24 C 0.8699(2) 0.2886(3) 0.2400(2) 0.0579(12) Uani 1 1 d . . .
H24 H 0.8264 0.2524 0.2113 0.069 Uiso 1 1 calc R . .
C38 C 0.9281(2) 0.9379(3) 0.4080(2) 0.0453(10) Uani 1 1 d . . .
H38 H 0.9400 0.9994 0.3979 0.054 Uiso 1 1 calc R . .
C34 C 0.9101(3) 0.7786(3) 0.3765(2) 0.0530(11) Uani 1 1 d . . .
H34 H 0.9096 0.7295 0.3447 0.064 Uiso 1 1 calc R . .
C10 C 1.1101(2) 0.9954(3) 0.1432(2) 0.0513(11) Uani 1 1 d . . .
H10 H 1.1385 1.0249 0.1901 0.062 Uiso 1 1 calc R . .
C21 C 0.8838(2) 0.3515(3) 0.1264(2) 0.0528(11) Uani 1 1 d . . .
H21 H 0.9316 0.3699 0.1129 0.063 Uiso 1 1 calc R . .
C29 C 1.1385(2) 0.3869(3) 0.4031(2) 0.0593(12) Uani 1 1 d . . .
H29A H 1.1832 0.4223 0.4348 0.089 Uiso 1 1 calc R . .
H29B H 1.1550 0.3593 0.3650 0.089 Uiso 1 1 calc R . .
H29C H 1.1231 0.3378 0.4300 0.089 Uiso 1 1 calc R . .
C41 C 0.7891(2) 0.9634(3) 0.2415(2) 0.0468(10) Uani 1 1 d . . .
H41 H 0.7932 0.9560 0.2900 0.056 Uiso 1 1 calc R . .
C47 C 1.0928(2) 0.9690(3) 0.3461(2) 0.0526(11) Uani 1 1 d . . .
H47 H 1.1065 0.9084 0.3645 0.063 Uiso 1 1 calc R . .
C25 C 0.8906(2) 0.2819(3) 0.3129(2) 0.0599(13) Uani 1 1 d . . .
C49 C 1.1304(3) 1.1264(3) 0.3394(2) 0.0582(12) Uani 1 1 d . . .
H49 H 1.1694 1.1742 0.3526 0.070 Uiso 1 1 calc R . .
C36 C 0.8947(3) 0.8315(3) 0.4850(2) 0.0591(12) Uani 1 1 d . . .
H36 H 0.8836 0.8191 0.5277 0.071 Uiso 1 1 calc R . .
C42 C 0.7186(3) 0.9984(3) 0.1931(3) 0.0622(13) Uani 1 1 d . . .
H42 H 0.6742 1.0132 0.2083 0.075 Uiso 1 1 calc R . .
C35 C 0.8936(3) 0.7607(3) 0.4386(2) 0.0663(13) Uani 1 1 d . . .
H35 H 0.8815 0.6995 0.4492 0.080 Uiso 1 1 calc R . .
C45 C 0.8459(2) 0.9522(3) 0.1482(2) 0.0504(11) Uani 1 1 d . . .
H45 H 0.8892 0.9360 0.1320 0.060 Uiso 1 1 calc R . .
C31 C 0.8467(3) 0.2107(4) 0.3453(3) 0.0818(16) Uani 1 1 d . . .
H31 H 0.8604 0.1484 0.3306 0.098 Uiso 1 1 calc R . .
C48 C 1.1495(3) 1.0388(3) 0.3655(2) 0.0603(12) Uani 1 1 d . . .
H48 H 1.2019 1.0259 0.3970 0.072 Uiso 1 1 calc R . .
C53 C 1.1734(4) 0.7262(6) 0.3608(3) 0.163(4) Uani 1 1 d . . .
H53A H 1.2008 0.6789 0.3953 0.244 Uiso 1 1 calc R . .
H53B H 1.1156 0.7239 0.3533 0.244 Uiso 1 1 calc R . .
H53C H 1.1942 0.7874 0.3788 0.244 Uiso 1 1 calc R . .
C43 C 0.7134(3) 1.0115(3) 0.1240(3) 0.0671(13) Uani 1 1 d . . .
H43 H 0.6659 1.0368 0.0915 0.081 Uiso 1 1 calc R . .
C3 C 0.9841(3) 0.6763(4) 0.0014(2) 0.0800(16) Uani 1 1 d . . .
H3A H 0.9978 0.7341 -0.0177 0.120 Uiso 1 1 calc R . .
H3B H 0.9422 0.6440 -0.0359 0.120 Uiso 1 1 calc R . .
H3C H 1.0319 0.6370 0.0181 0.120 Uiso 1 1 calc R . .
C54 C 1.2720(3) 0.7195(4) 0.2965(4) 0.104(2) Uani 1 1 d . . .
H54A H 1.2866 0.7851 0.3005 0.156 Uiso 1 1 calc R . .
H54B H 1.2778 0.6942 0.2528 0.156 Uiso 1 1 calc R . .
H54C H 1.3073 0.6859 0.3375 0.156 Uiso 1 1 calc R . .
C30 C 1.0458(3) 0.5037(3) 0.4276(2) 0.0688(14) Uani 1 1 d . . .
H30A H 1.0354 0.4600 0.4612 0.103 Uiso 1 1 calc R . .
H30B H 0.9977 0.5410 0.4057 0.103 Uiso 1 1 calc R . .
H30C H 1.0905 0.5443 0.4528 0.103 Uiso 1 1 calc R . .
C32 C 0.7606(3) 0.2179(5) 0.3176(3) 0.102(2) Uani 1 1 d . . .
H32A H 0.7365 0.1688 0.3379 0.153 Uiso 1 1 calc R . .
H32B H 0.7429 0.2116 0.2659 0.153 Uiso 1 1 calc R . .
H32C H 0.7439 0.2783 0.3303 0.153 Uiso 1 1 calc R . .
C23 C 0.8208(3) 0.4263(4) 0.0996(3) 0.0902(18) Uani 1 1 d . . .
H23A H 0.7733 0.4108 0.1127 0.135 Uiso 1 1 calc R . .
H23B H 0.8058 0.4308 0.0479 0.135 Uiso 1 1 calc R . .
H23C H 0.8426 0.4857 0.1210 0.135 Uiso 1 1 calc R . .
C44 C 0.7764(3) 0.9883(3) 0.1012(2) 0.0653(13) Uani 1 1 d . . .
H44 H 0.7722 0.9970 0.0529 0.078 Uiso 1 1 calc R . .
C11 C 1.1677(3) 0.9942(3) 0.1009(3) 0.098(2) Uani 1 1 d . . .
H11A H 1.2171 0.9622 0.1280 0.146 Uiso 1 1 calc R . .
H11B H 1.1804 1.0578 0.0913 0.146 Uiso 1 1 calc R . .
H11C H 1.1427 0.9619 0.0559 0.146 Uiso 1 1 calc R . .
C4 C 0.8720(3) 0.7465(3) 0.0369(2) 0.0715(14) Uani 1 1 d . . .
H4A H 0.8524 0.7569 0.0770 0.107 Uiso 1 1 calc R . .
H4B H 0.8337 0.7077 0.0014 0.107 Uiso 1 1 calc R . .
H4C H 0.8777 0.8060 0.0155 0.107 Uiso 1 1 calc R . .
C33 C 0.8761(4) 0.2107(5) 0.4247(3) 0.140(3) Uani 1 1 d . . .
H33A H 0.8636 0.2703 0.4421 0.211 Uiso 1 1 calc R . .
H33B H 0.9343 0.2008 0.4420 0.211 Uiso 1 1 calc R . .
H33C H 0.8496 0.1610 0.4421 0.211 Uiso 1 1 calc R . .
C22 C 0.8531(3) 0.2597(4) 0.0893(3) 0.0835(16) Uani 1 1 d . . .
H22A H 0.8932 0.2114 0.1086 0.125 Uiso 1 1 calc R . .
H22B H 0.8435 0.2662 0.0383 0.125 Uiso 1 1 calc R . .
H22C H 0.8028 0.2429 0.0974 0.125 Uiso 1 1 calc R . .

loop_
_atom_site_aniso_label
_atom_site_aniso_U_11
_atom_site_aniso_U_22
_atom_site_aniso_U_33
_atom_site_aniso_U_23
_atom_site_aniso_U_13
_atom_site_aniso_U_12
Cu1 0.0448(3) 0.0331(3) 0.0445(3) 0.0014(2) 0.0191(2) 0.0043(2)
S1 0.0432(6) 0.0320(6) 0.0565(6) 0.0039(5) 0.0288(5) 0.0033(4)
P1 0.0399(6) 0.0313(6) 0.0398(6) 0.0023(4) 0.0170(4) 0.0018(4)
C46 0.041(2) 0.036(2) 0.045(2) -0.0020(18) 0.0233(18) 0.0002(17)
C17 0.037(2) 0.034(2) 0.033(2) 0.0009(16) 0.0103(16) 0.0043(16)
C1 0.042(2) 0.040(2) 0.033(2) 0.0010(17) 0.0184(17) -0.0024(17)
C18 0.0279(19) 0.045(2) 0.0284(19) 0.0009(17) 0.0117(15) 0.0016(16)
C19 0.037(2) 0.032(2) 0.045(2) 0.0075(17) 0.0185(17) 0.0086(16)
C6 0.045(2) 0.037(2) 0.045(2) -0.0036(19) 0.0244(19) -0.0067(18)
C39 0.044(2) 0.040(2) 0.035(2) 0.0038(18) 0.0140(17) 0.0018(17)
C9 0.038(2) 0.044(3) 0.038(2) -0.0047(18) 0.0173(17) -0.0082(17)
C40 0.042(2) 0.031(2) 0.043(2) 0.0020(17) 0.0186(18) 0.0004(16)
C27 0.039(2) 0.037(2) 0.045(2) 0.0038(18) 0.0159(17) 0.0008(17)
C13 0.037(2) 0.040(2) 0.031(2) 0.0010(17) 0.0139(16) 0.0009(16)
C5 0.045(2) 0.044(3) 0.038(2) 0.0040(18) 0.0164(18) -0.0010(18)
C16 0.043(2) 0.037(2) 0.047(2) -0.0031(18) 0.0159(18) 0.0030(18)
C7 0.042(2) 0.050(3) 0.046(2) -0.011(2) 0.0194(19) -0.0111(19)
C2 0.060(3) 0.047(3) 0.036(2) -0.0003(19) 0.0094(19) -0.014(2)
C51 0.056(3) 0.041(3) 0.052(3) 0.001(2) 0.025(2) 0.000(2)
C52 0.041(3) 0.064(3) 0.048(3) 0.003(2) 0.0085(19) 0.000(2)
C20 0.034(2) 0.046(3) 0.050(3) 0.0028(19) 0.0122(18) 0.0010(18)
C8 0.036(2) 0.038(2) 0.037(2) 0.0022(17) 0.0209(17) -0.0027(16)
C37 0.061(3) 0.058(3) 0.036(2) -0.009(2) 0.019(2) -0.007(2)
C28 0.054(3) 0.048(3) 0.039(2) 0.0033(19) 0.0184(19) -0.009(2)
C15 0.048(2) 0.048(3) 0.058(3) -0.004(2) 0.031(2) 0.006(2)
C14 0.045(2) 0.049(3) 0.052(3) 0.001(2) 0.0295(19) -0.0039(19)
C12 0.084(3) 0.041(3) 0.063(3) 0.004(2) 0.029(2) -0.007(2)
C26 0.047(3) 0.056(3) 0.051(3) 0.015(2) 0.020(2) 0.000(2)
C50 0.079(3) 0.038(3) 0.064(3) -0.003(2) 0.036(3) -0.004(2)
C24 0.038(3) 0.064(3) 0.068(3) 0.010(2) 0.012(2) -0.011(2)
C38 0.057(3) 0.037(2) 0.046(2) -0.0043(19) 0.022(2) -0.0043(18)
C34 0.080(3) 0.041(3) 0.047(3) 0.000(2) 0.032(2) 0.000(2)
C10 0.055(3) 0.041(3) 0.062(3) 0.000(2) 0.025(2) -0.010(2)
C21 0.044(2) 0.061(3) 0.050(3) -0.006(2) 0.0097(19) -0.008(2)
C29 0.050(3) 0.069(3) 0.056(3) 0.005(2) 0.014(2) -0.010(2)
C41 0.043(2) 0.048(3) 0.051(2) -0.002(2) 0.018(2) 0.0049(19)
C47 0.054(3) 0.044(3) 0.059(3) -0.001(2) 0.017(2) 0.000(2)
C25 0.040(3) 0.073(3) 0.069(3) 0.017(3) 0.020(2) -0.010(2)
C49 0.066(3) 0.054(3) 0.066(3) -0.021(2) 0.036(3) -0.024(2)
C36 0.084(3) 0.059(3) 0.044(3) 0.001(2) 0.034(2) -0.004(2)
C42 0.048(3) 0.062(3) 0.075(3) -0.005(3) 0.019(2) 0.012(2)
C35 0.111(4) 0.043(3) 0.059(3) 0.006(2) 0.048(3) -0.005(3)
C45 0.045(3) 0.061(3) 0.048(3) 0.005(2) 0.019(2) 0.002(2)
C31 0.061(3) 0.087(4) 0.105(4) 0.033(3) 0.037(3) 0.000(3)
C48 0.049(3) 0.066(4) 0.068(3) -0.015(3) 0.022(2) -0.009(2)
C53 0.129(6) 0.306(11) 0.051(4) 0.052(5) 0.026(4) 0.138(7)
C43 0.051(3) 0.073(4) 0.067(3) 0.006(3) 0.004(2) 0.016(2)
C3 0.112(4) 0.081(4) 0.048(3) -0.016(3) 0.027(3) -0.020(3)
C54 0.048(3) 0.096(5) 0.165(6) 0.061(4) 0.030(3) 0.013(3)
C30 0.079(3) 0.080(4) 0.049(3) -0.011(2) 0.024(2) -0.004(3)
C32 0.067(4) 0.129(6) 0.111(5) 0.027(4) 0.029(3) -0.030(3)
C23 0.103(4) 0.087(5) 0.056(3) 0.002(3) -0.007(3) 0.019(3)
C44 0.060(3) 0.088(4) 0.044(3) 0.015(2) 0.012(2) 0.012(3)
C11 0.107(4) 0.047(3) 0.176(6) 0.014(3) 0.099(4) -0.008(3)
C4 0.059(3) 0.074(4) 0.063(3) 0.007(3) -0.007(2) -0.011(2)
C33 0.102(5) 0.217(8) 0.094(5) 0.070(5) 0.020(4) -0.072(5)
C22 0.096(4) 0.078(4) 0.075(4) -0.022(3) 0.026(3) -0.015(3)

loop_
_atom_type_symbol
_atom_type_description
_atom_type_scat_dispersion_real
_atom_type_scat_dispersion_imag
_atom_type_scat_source
C C 0.0033 0.0016 'International Tables Vol C Tables 4.2.6.8 and 6.1.1.4'
H H 0.0000 0.0000 'International Tables Vol C Tables 4.2.6.8 and 6.1.1.4'
P P 0.1023 0.0942 'International Tables Vol C Tables 4.2.6.8 and 6.1.1.4'
S S 0.1246 0.1234 'International Tables Vol C Tables 4.2.6.8 and 6.1.1.4'
Cu Cu 0.3201 1.2651 'International Tables Vol C Tables 4.2.6.8 and 6.1.1.4'

loop_
_geom_angle_atom_site_label_1
_geom_angle_atom_site_label_2
_geom_angle_atom_site_label_3
_geom_angle
_geom_angle_site_symmetry_1
_geom_angle_site_symmetry_3
_geom_angle_publ_flag
S1 Cu1 P1 134.84(4) . . ?
S1 Cu1 C8 86.69(9) . . ?
P1 Cu1 C8 138.18(10) . . ?
C18 S1 Cu1 102.99(13) . . ?
C40 P1 C39 104.60(16) . . ?
C40 P1 C46 104.32(17) . . ?
C39 P1 C46 101.68(17) . . ?
C40 P1 Cu1 113.21(12) . . ?
C39 P1 Cu1 109.90(13) . . ?
C46 P1 Cu1 121.38(12) . . ?
C47 C46 C51 118.8(4) . . ?
C47 C46 P1 117.4(3) . . ?
C51 C46 P1 123.8(3) . . ?
C16 C17 C18 119.3(3) . . ?
C16 C17 C19 118.1(3) . . ?
C18 C17 C19 122.6(3) . . ?
C5 C1 C8 119.2(3) . . ?
C5 C1 C2 120.8(3) . . ?
C8 C1 C2 119.7(3) . . ?
C17 C18 C13 119.2(3) . . ?
C17 C18 S1 120.5(3) . . ?
C13 C18 S1 120.3(3) . . ?
C27 C19 C20 119.6(3) . . ?
C27 C19 C17 119.5(3) . . ?
C20 C19 C17 120.8(3) . . ?
C7 C6 C5 117.3(4) . . ?
C7 C6 C10 120.1(3) . . ?
C5 C6 C10 122.5(4) . . ?
C34 C39 C38 118.8(3) . . ?
C34 C39 P1 118.9(3) . . ?
C38 C39 P1 122.2(3) . . ?
C7 C9 C8 119.2(3) . . ?
C7 C9 C52 120.4(3) . . ?
C8 C9 C52 120.3(4) . . ?
C45 C40 C41 118.7(3) . . ?
C45 C40 P1 117.6(3) . . ?
C41 C40 P1 123.6(3) . . ?
C26 C27 C19 119.3(3) . . ?
C26 C27 C28 119.4(3) . . ?
C19 C27 C28 121.2(3) . . ?
C14 C13 C18 119.7(4) . . ?
C14 C13 C8 117.5(3) . . ?
C18 C13 C8 122.9(3) . . ?
C6 C5 C1 122.2(3) . . ?
C15 C16 C17 121.1(4) . . ?
C6 C7 C9 122.9(3) . . ?
C1 C2 C3 109.9(3) . . ?
C1 C2 C4 113.0(3) . . ?
C3 C2 C4 110.9(4) . . ?
C46 C51 C50 120.0(4) . . ?
C53 C52 C54 115.4(5) . . ?
C53 C52 C9 115.4(4) . . ?
C54 C52 C9 111.7(4) . . ?
C24 C20 C19 118.8(4) . . ?
C24 C20 C21 120.2(4) . . ?
C19 C20 C21 121.0(3) . . ?
C9 C8 C1 119.0(3) . . ?
C9 C8 C13 120.2(3) . . ?
C1 C8 C13 120.0(3) . . ?
C9 C8 Cu1 88.1(2) . . ?
C1 C8 Cu1 84.2(2) . . ?
C13 C8 Cu1 106.3(2) . . ?
C36 C37 C38 120.2(4) . . ?
C30 C28 C29 111.4(3) . . ?
C30 C28 C27 112.1(3) . . ?
C29 C28 C27 110.1(3) . . ?
C14 C15 C16 119.3(4) . . ?
C15 C14 C13 121.3(4) . . ?
C25 C26 C27 122.0(4) . . ?
C49 C50 C51 120.5(4) . . ?
C25 C24 C20 122.7(4) . . ?
C37 C38 C39 120.5(4) . . ?
C39 C34 C35 120.2(4) . . ?
C6 C10 C11 109.0(3) . . ?
C6 C10 C12 114.3(3) . . ?
C11 C10 C12 110.5(4) . . ?
C23 C21 C20 110.3(4) . . ?
C23 C21 C22 110.2(4) . . ?
C20 C21 C22 113.8(4) . . ?
C40 C41 C42 120.0(4) . . ?
C46 C47 C48 120.8(4) . . ?
C24 C25 C26 117.5(4) . . ?
C24 C25 C31 119.2(4) . . ?
C26 C25 C31 123.2(4) . . ?
C50 C49 C48 119.8(4) . . ?
C37 C36 C35 120.2(4) . . ?
C43 C42 C41 120.0(4) . . ?
C36 C35 C34 120.1(4) . . ?
C44 C45 C40 120.6(4) . . ?
C32 C31 C33 111.4(5) . . ?
C32 C31 C25 113.5(4) . . ?
C33 C31 C25 113.1(5) . . ?
C49 C48 C47 120.1(4) . . ?
C42 C43 C44 120.4(4) . . ?
C43 C44 C45 120.1(4) . . ?

loop_
_geom_bond_atom_site_label_1
_geom_bond_atom_site_label_2
_geom_bond_distance
_geom_bond_site_symmetry_2
_geom_bond_publ_flag
Cu1 S1 2.1935(11) . ?
Cu1 P1 2.2097(11) . ?
Cu1 C8 2.344(3) . ?
S1 C18 1.760(3) . ?
P1 C40 1.823(4) . ?
P1 C39 1.832(4) . ?
P1 C46 1.835(4) . ?
C46 C47 1.380(5) . ?
C46 C51 1.386(5) . ?
C17 C16 1.400(5) . ?
C17 C18 1.404(5) . ?
C17 C19 1.494(5) . ?
C1 C5 1.397(5) . ?
C1 C8 1.418(5) . ?
C1 C2 1.519(5) . ?
C18 C13 1.408(5) . ?
C19 C27 1.400(5) . ?
C19 C20 1.407(5) . ?
C6 C7 1.388(5) . ?
C6 C5 1.397(5) . ?
C6 C10 1.513(5) . ?
C39 C34 1.382(5) . ?
C39 C38 1.385(5) . ?
C9 C7 1.390(5) . ?
C9 C8 1.410(5) . ?
C9 C52 1.533(5) . ?
C40 C45 1.387(5) . ?
C40 C41 1.388(5) . ?
C27 C26 1.395(5) . ?
C27 C28 1.533(5) . ?
C13 C14 1.399(5) . ?
C13 C8 1.492(5) . ?
C16 C15 1.393(5) . ?
C2 C3 1.526(6) . ?
C2 C4 1.531(6) . ?
C51 C50 1.390(6) . ?
C52 C53 1.441(6) . ?
C52 C54 1.484(6) . ?
C20 C24 1.394(5) . ?
C20 C21 1.518(5) . ?
C37 C36 1.362(6) . ?
C37 C38 1.380(5) . ?
C28 C30 1.508(6) . ?
C28 C29 1.525(5) . ?
C15 C14 1.367(5) . ?
C12 C10 1.528(6) . ?
C26 C25 1.391(6) . ?
C50 C49 1.369(6) . ?
C24 C25 1.383(6) . ?
C34 C35 1.383(5) . ?
C10 C11 1.516(6) . ?
C21 C23 1.517(6) . ?
C21 C22 1.529(6) . ?
C41 C42 1.397(5) . ?
C47 C48 1.384(6) . ?
C25 C31 1.548(6) . ?
C49 C48 1.370(6) . ?
C36 C35 1.376(6) . ?
C42 C43 1.364(6) . ?
C45 C44 1.380(5) . ?
C31 C32 1.439(6) . ?
C31 C33 1.498(7) . ?
C43 C44 1.371(6) . ?
